data_7700672
loop_
_publ_author_name
'Jiang, Peng'
'Wang, Zhaojin'
'Moxey, Graeme J.'
'Morshedi, Mahbod'
'Barlow, Adam'
'Wang, Genmiao'
'Quintana, Crist\'obal'
'Zhang, Chi'
'Cifuentes, Marie P.'
'Humphrey, Mark G.'

_publ_section_title
;
 Syntheses and quadratic nonlinear optical properties of 2,7-fluorenylene-
 and 1,4-phenylene-functionalized o-carboranes.
;
_journal_issue 33
_journal_name_full 'Dalton transactions (Cambridge, England : 2003)'
_journal_page_first 12549
_journal_page_last 12559
_journal_paper_doi 10.1039/c9dt02645b
_journal_volume 48
_journal_year 2019
_chemical_formula_moiety 'C28 H29 B10 N'
_chemical_formula_sum 'C28 H29 B10 N'
_chemical_formula_weight 487.62
_space_group_crystal_system monoclinic
_space_group_IT_number 14
_space_group_name_Hall '-P 2ybc'
_space_group_name_H-M_alt 'P 1 21/c 1'
_symmetry_space_group_name_Hall '-P 2ybc'
_symmetry_space_group_name_H-M 'P 1 21/c 1'
_atom_sites_solution_hydrogens geom
_atom_sites_solution_primary direct
_audit_creation_date 2019-05-25
_audit_creation_method
;
Olex2 1.2
(compiled 2015.09.30 svn.r3233 for OlexSys, GUI svn.r5103)
;
_audit_update_record
;
2019-06-22 deposited with the CCDC.    2019-07-26 downloaded from the CCDC.
;
_cell_angle_alpha 90
_cell_angle_beta 97.4343(16)
_cell_angle_gamma 90
_cell_formula_units_Z 4
_cell_length_a 11.1826(2)
_cell_length_b 7.76362(13)
_cell_length_c 31.4490(6)
_cell_measurement_reflns_used 15591
_cell_measurement_temperature 150.00(10)
_cell_measurement_theta_max 72.2030
_cell_measurement_theta_min 2.8160
_cell_volume 2707.37(8)
_computing_cell_refinement
;
CrysAlisPro, Agilent Technologies,
Version 1.171.37.35h (release 09-02-2015 CrysAlis171 .NET)
(compiled Feb  9 2015,16:26:32)
;
_computing_data_collection
;
CrysAlisPro, Agilent Technologies,
Version 1.171.37.35h (release 09-02-2015 CrysAlis171 .NET)
(compiled Feb  9 2015,16:26:32)
;
_computing_data_reduction
;
CrysAlisPro, Agilent Technologies,
Version 1.171.37.35h (release 09-02-2015 CrysAlis171 .NET)
(compiled Feb  9 2015,16:26:32)
;
_computing_molecular_graphics 'Olex2 (Dolomanov et al., 2009)'
_computing_publication_material 'Olex2 (Dolomanov et al., 2009)'
_computing_structure_refinement 'ShelXL (Sheldrick, 2015)'
_computing_structure_solution 'ShelXS (Sheldrick, 2008)'
_diffrn_ambient_environment N~2~
_diffrn_ambient_temperature 150.00(10)
_diffrn_detector 'CCD plate'
_diffrn_detector_area_resol_mean 8.1297
_diffrn_detector_type EosS2
_diffrn_measured_fraction_theta_full 0.998
_diffrn_measured_fraction_theta_max 0.998
_diffrn_measurement_details
;
#__ type_ start__ end____ width___ exp.time_
  1 omega   50.00  100.00   1.0000    2.0000
omega____ theta____ kappa____ phi______ frames
    -       36.0254   57.0000  -60.0000 50

#__ type_ start__ end____ width___ exp.time_
  2 omega   49.00   75.00   1.0000    2.0000
omega____ theta____ kappa____ phi______ frames
    -       36.0254   57.0000 -150.0000 26

#__ type_ start__ end____ width___ exp.time_
  3 omega   56.00   92.00   1.0000   11.5000
omega____ theta____ kappa____ phi______ frames
    -      108.0000  -45.0000 -120.0000 36

#__ type_ start__ end____ width___ exp.time_
  4 omega   66.00   92.00   1.0000   11.5000
omega____ theta____ kappa____ phi______ frames
    -      108.0000  -61.0000  -90.0000 26

#__ type_ start__ end____ width___ exp.time_
  5 omega   92.00  121.00   1.0000   11.5000
omega____ theta____ kappa____ phi______ frames
    -      108.0000  -77.0000  -30.0000 29

#__ type_ start__ end____ width___ exp.time_
  6 omega   77.00  103.00   1.0000   11.5000
omega____ theta____ kappa____ phi______ frames
    -      108.0000  -83.0000   21.1189 26

#__ type_ start__ end____ width___ exp.time_
  7 omega   96.00  136.00   1.0000   11.5000
omega____ theta____ kappa____ phi______ frames
    -      108.0000  -81.0000   55.6040 40

#__ type_ start__ end____ width___ exp.time_
  8 omega   97.00  128.00   1.0000   11.5000
omega____ theta____ kappa____ phi______ frames
    -      108.0000  -77.0000  120.0000 31

#__ type_ start__ end____ width___ exp.time_
  9 omega   93.00  119.00   1.0000   11.5000
omega____ theta____ kappa____ phi______ frames
    -      108.0000 -118.0000   89.4086 26

#__ type_ start__ end____ width___ exp.time_
 10 omega   88.00  114.00   1.0000   11.5000
omega____ theta____ kappa____ phi______ frames
    -      108.0000 -111.0000  120.0000 26

#__ type_ start__ end____ width___ exp.time_
 11 omega   74.00  100.00   1.0000   11.5000
omega____ theta____ kappa____ phi______ frames
    -      108.0000  -94.0000  150.0000 26

#__ type_ start__ end____ width___ exp.time_
 12 omega   65.00   91.00   1.0000   11.5000
omega____ theta____ kappa____ phi______ frames
    -      108.0000  -61.0000   60.0000 26

#__ type_ start__ end____ width___ exp.time_
 13 omega   59.00   89.00   1.0000   11.5000
omega____ theta____ kappa____ phi______ frames
    -      108.0000  -30.0000    0.0000 30

#__ type_ start__ end____ width___ exp.time_
 14 omega   42.00   89.00   1.0000   11.5000
omega____ theta____ kappa____ phi______ frames
    -      108.0000  -30.0000  -30.0000 47

#__ type_ start__ end____ width___ exp.time_
 15 omega   53.00  101.00   1.0000   11.5000
omega____ theta____ kappa____ phi______ frames
    -      108.0000  -77.0000  -90.0000 48

#__ type_ start__ end____ width___ exp.time_
 16 omega   89.00  115.00   1.0000   11.5000
omega____ theta____ kappa____ phi______ frames
    -      108.0000 -111.0000 -120.0000 26

#__ type_ start__ end____ width___ exp.time_
 17 omega   91.00  116.00   1.0000   11.5000
omega____ theta____ kappa____ phi______ frames
    -      108.0000 -111.0000 -180.0000 25

#__ type_ start__ end____ width___ exp.time_
 18 omega   98.00  125.00   1.0000   11.5000
omega____ theta____ kappa____ phi______ frames
    -      108.0000  -61.0000 -180.0000 27

#__ type_ start__ end____ width___ exp.time_
 19 omega  117.00  145.00   1.0000   11.5000
omega____ theta____ kappa____ phi______ frames
    -      108.0000  -15.0000 -180.0000 28

#__ type_ start__ end____ width___ exp.time_
 20 omega  147.00  178.00   1.0000   11.5000
omega____ theta____ kappa____ phi______ frames
    -      108.0000   30.0000 -150.0000 31

#__ type_ start__ end____ width___ exp.time_
 21 omega  147.00  172.00   1.0000   11.5000
omega____ theta____ kappa____ phi______ frames
    -      108.0000   15.0000 -120.0000 25

#__ type_ start__ end____ width___ exp.time_
 22 omega  103.00  128.00   1.0000   11.5000
omega____ theta____ kappa____ phi______ frames
    -      108.0000   30.0000 -150.0000 25

#__ type_ start__ end____ width___ exp.time_
 23 omega   93.00  119.00   1.0000   11.5000
omega____ theta____ kappa____ phi______ frames
    -      108.0000   15.0000 -120.0000 26

#__ type_ start__ end____ width___ exp.time_
 24 omega   92.00  142.00   1.0000   11.5000
omega____ theta____ kappa____ phi______ frames
    -      108.0000   45.0000 -120.0000 50

#__ type_ start__ end____ width___ exp.time_
 25 omega  129.00  172.00   1.0000   11.5000
omega____ theta____ kappa____ phi______ frames
    -      108.0000  111.0000  -60.0000 43

#__ type_ start__ end____ width___ exp.time_
 26 omega  113.00  172.00   1.0000   11.5000
omega____ theta____ kappa____ phi______ frames
    -      108.0000   61.0000   60.0000 59

#__ type_ start__ end____ width___ exp.time_
 27 omega  143.00  169.00   1.0000   11.5000
omega____ theta____ kappa____ phi______ frames
    -      108.0000   61.0000  150.0000 26

#__ type_ start__ end____ width___ exp.time_
 28 omega  120.00  174.00   1.0000   11.5000
omega____ theta____ kappa____ phi______ frames
    -      108.0000   45.0000   90.0000 54

#__ type_ start__ end____ width___ exp.time_
 29 omega  118.00  144.00   1.0000   11.5000
omega____ theta____ kappa____ phi______ frames
    -      108.0000   30.0000  120.0000 26

#__ type_ start__ end____ width___ exp.time_
 30 omega   91.00  117.00   1.0000   11.5000
omega____ theta____ kappa____ phi______ frames
    -      108.0000   61.0000  150.0000 26

#__ type_ start__ end____ width___ exp.time_
 31 omega   91.00  117.00   1.0000   11.5000
omega____ theta____ kappa____ phi______ frames
    -      108.0000   61.0000  120.0000 26

#__ type_ start__ end____ width___ exp.time_
 32 omega   91.00  166.00   1.0000   11.5000
omega____ theta____ kappa____ phi______ frames
    -      108.0000   30.0000    0.0000 75

#__ type_ start__ end____ width___ exp.time_
 33 omega   92.00  137.00   1.0000   11.5000
omega____ theta____ kappa____ phi______ frames
    -      108.0000   45.0000  -90.0000 45

#__ type_ start__ end____ width___ exp.time_
 34 omega   92.00  160.00   1.0000   11.5000
omega____ theta____ kappa____ phi______ frames
    -      108.0000   15.0000 -180.0000 68

#__ type_ start__ end____ width___ exp.time_
 35 omega   75.00  115.00   1.0000   11.5000
omega____ theta____ kappa____ phi______ frames
    -      108.0000 -111.0000  -30.0000 40

#__ type_ start__ end____ width___ exp.time_
 36 omega   50.00  107.00   1.0000   11.5000
omega____ theta____ kappa____ phi______ frames
    -      108.0000 -111.0000  -60.0000 57

#__ type_ start__ end____ width___ exp.time_
 37 omega   47.00   73.00   1.0000   11.5000
omega____ theta____ kappa____ phi______ frames
    -      108.0000  -61.0000 -180.0000 26

#__ type_ start__ end____ width___ exp.time_
 38 omega   62.00  104.00   1.0000   11.5000
omega____ theta____ kappa____ phi______ frames
    -      108.0000  -77.0000 -180.0000 42

#__ type_ start__ end____ width___ exp.time_
 39 omega   38.00   75.00   1.0000   11.5000
omega____ theta____ kappa____ phi______ frames
    -      108.0000 -111.0000 -180.0000 37

#__ type_ start__ end____ width___ exp.time_
 40 omega   40.00   66.00   1.0000   11.5000
omega____ theta____ kappa____ phi______ frames
    -      108.0000 -111.0000 -120.0000 26

#__ type_ start__ end____ width___ exp.time_
 41 omega   40.00   65.00   1.0000   11.5000
omega____ theta____ kappa____ phi______ frames
    -      108.0000  -94.0000 -180.0000 25

#__ type_ start__ end____ width___ exp.time_
 42 omega   40.00   66.00   1.0000   11.5000
omega____ theta____ kappa____ phi______ frames
    -      108.0000  -45.0000  -60.0000 26

#__ type_ start__ end____ width___ exp.time_
 43 omega   45.00   72.00   1.0000   11.5000
omega____ theta____ kappa____ phi______ frames
    -      108.0000  -77.0000  -30.0000 27

#__ type_ start__ end____ width___ exp.time_
 44 omega   38.00   63.00   1.0000   11.5000
omega____ theta____ kappa____ phi______ frames
    -      108.0000  -30.0000   30.0000 25

#__ type_ start__ end____ width___ exp.time_
 45 omega   42.00   94.00   1.0000   11.5000
omega____ theta____ kappa____ phi______ frames
    -      108.0000  -45.0000   60.0000 52

#__ type_ start__ end____ width___ exp.time_
 46 omega   53.00   78.00   1.0000   11.5000
omega____ theta____ kappa____ phi______ frames
    -      108.0000 -111.0000  120.0000 25

#__ type_ start__ end____ width___ exp.time_
 47 omega   54.00   80.00   1.0000   11.5000
omega____ theta____ kappa____ phi______ frames
    -      108.0000 -118.0000   89.4086 26

#__ type_ start__ end____ width___ exp.time_
 48 omega   46.00  106.00   1.0000   11.5000
omega____ theta____ kappa____ phi______ frames
    -      108.0000  -94.0000   90.0000 60

#__ type_ start__ end____ width___ exp.time_
 49 omega   46.00  105.00   1.0000   11.5000
omega____ theta____ kappa____ phi______ frames
    -      108.0000  -94.0000   30.0000 59

#__ type_ start__ end____ width___ exp.time_
 50 omega   47.00   98.00   1.0000   11.5000
omega____ theta____ kappa____ phi______ frames
    -      108.0000  -45.0000  150.0000 51

#__ type_ start__ end____ width___ exp.time_
 51 omega   43.00  107.00   1.0000   11.5000
omega____ theta____ kappa____ phi______ frames
    -      108.0000 -111.0000   30.0000 64

#__ type_ start__ end____ width___ exp.time_
 52 omega   44.00   69.00   1.0000   11.5000
omega____ theta____ kappa____ phi______ frames
    -      108.0000  -81.0000   55.6040 25

#__ type_ start__ end____ width___ exp.time_
 53 omega   40.00   67.00   1.0000   11.5000
omega____ theta____ kappa____ phi______ frames
    -      108.0000  -30.0000   60.0000 27

#__ type_ start__ end____ width___ exp.time_
 54 omega   59.00  102.00   1.0000    2.0000
omega____ theta____ kappa____ phi______ frames
    -       36.0254   57.0000  150.0000 43

#__ type_ start__ end____ width___ exp.time_
 55 omega   58.00   88.00   1.0000   11.5000
omega____ theta____ kappa____ phi______ frames
    -      108.0000  178.0000  120.0000 30

#__ type_ start__ end____ width___ exp.time_
 56 omega  -32.00   55.00   1.0000    2.0000
omega____ theta____ kappa____ phi______ frames
    -       36.0254  -38.0000   60.0000 87

#__ type_ start__ end____ width___ exp.time_
 57 omega   33.00   58.00   1.0000    2.0000
omega____ theta____ kappa____ phi______ frames
    -       36.0254  -77.0000   60.0000 25

#__ type_ start__ end____ width___ exp.time_
 58 omega   43.00   75.00   1.0000    2.0000
omega____ theta____ kappa____ phi______ frames
    -       36.0254  -99.0000   60.0000 32

#__ type_ start__ end____ width___ exp.time_
 59 omega   31.00   67.00   1.0000    2.0000
omega____ theta____ kappa____ phi______ frames
    -       36.0254  -99.0000  -30.0000 36

#__ type_ start__ end____ width___ exp.time_
 60 omega   41.00   87.00   1.0000    2.0000
omega____ theta____ kappa____ phi______ frames
    -       36.0254 -125.0000 -150.0000 46

#__ type_ start__ end____ width___ exp.time_
 61 omega  -25.00   52.00   1.0000    2.0000
omega____ theta____ kappa____ phi______ frames
    -       36.0254  -77.0000 -120.0000 77

#__ type_ start__ end____ width___ exp.time_
 62 omega  -31.00   51.00   1.0000    2.0000
omega____ theta____ kappa____ phi______ frames
    -       36.0254  -57.0000    0.0000 82
;
_diffrn_measurement_device 'four-circle diffractometer'
_diffrn_measurement_device_type 'SuperNova, Dual, Cu at zero, EosS2'
_diffrn_measurement_method '\w scans'
_diffrn_orient_matrix_UB_11 0.1036752000
_diffrn_orient_matrix_UB_12 -0.0588924000
_diffrn_orient_matrix_UB_13 0.0339540000
_diffrn_orient_matrix_UB_21 0.0355526000
_diffrn_orient_matrix_UB_22 -0.1384083000
_diffrn_orient_matrix_UB_23 -0.0311237000
_diffrn_orient_matrix_UB_31 0.0853133000
_diffrn_orient_matrix_UB_32 0.1294547000
_diffrn_orient_matrix_UB_33 -0.0178842000
_diffrn_radiation_monochromator mirror
_diffrn_radiation_probe x-ray
_diffrn_radiation_type CuK\a
_diffrn_radiation_wavelength 1.54184
_diffrn_reflns_av_unetI/netI 0.0418
_diffrn_reflns_Laue_measured_fraction_full 0.998
_diffrn_reflns_Laue_measured_fraction_max 0.998
_diffrn_reflns_limit_h_max 13
_diffrn_reflns_limit_h_min -11
_diffrn_reflns_limit_k_max 9
_diffrn_reflns_limit_k_min -9
_diffrn_reflns_limit_l_max 37
_diffrn_reflns_limit_l_min -37
_diffrn_reflns_number 29135
_diffrn_reflns_point_group_measured_fraction_full 0.998
_diffrn_reflns_point_group_measured_fraction_max 0.998
_diffrn_reflns_theta_full 66.596
_diffrn_reflns_theta_max 66.596
_diffrn_reflns_theta_min 3.987
_diffrn_source 'sealed X-ray tube'
_diffrn_source_type 'SuperNova (Cu) X-ray Source'
_exptl_absorpt_coefficient_mu 0.462
_exptl_absorpt_correction_T_max 1.00000
_exptl_absorpt_correction_T_min 0.93338
_exptl_absorpt_correction_type multi-scan
_exptl_absorpt_process_details
;
CrysAlisPro, Agilent Technologies,
Version 1.171.37.35h (release 09-02-2015 CrysAlis171 .NET)
(compiled Feb  9 2015,16:26:32)
Empirical absorption correction using spherical harmonics,
 implemented in SCALE3 ABSPACK scaling algorithm.
;
_exptl_crystal_colour yellow
_exptl_crystal_density_diffrn 1.196
_exptl_crystal_description plate
_exptl_crystal_F_000 1016
_exptl_crystal_size_max 0.263
_exptl_crystal_size_mid 0.174
_exptl_crystal_size_min 0.070
_refine_diff_density_max 0.538
_refine_diff_density_min -0.632
_refine_diff_density_rms 0.132
_refine_ls_extinction_method none
_refine_ls_goodness_of_fit_ref 1.223
_refine_ls_hydrogen_treatment constr
_refine_ls_matrix_type full
_refine_ls_number_parameters 353
_refine_ls_number_reflns 29135
_refine_ls_number_restraints 0
_refine_ls_restrained_S_all 1.223
_refine_ls_R_factor_all 0.1230
_refine_ls_R_factor_gt 0.1205
_refine_ls_shift/su_max 0.000
_refine_ls_shift/su_mean 0.000
_refine_ls_structure_factor_coef Fsqd
_refine_ls_weighting_details 'w=1/[\s^2^(Fo^2^)+17.5265P] where P=(Fo^2^+2Fc^2^)/3'
_refine_ls_weighting_scheme calc
_refine_ls_wR_factor_gt 0.3268
_refine_ls_wR_factor_ref 0.3276
_reflns_Friedel_coverage 0.000
_reflns_number_gt 27555
_reflns_number_total 29135
_reflns_threshold_expression 'I > 2\s(I)'
_cod_data_source_file c9dt02645b2.cif
_cod_data_source_block GM483
_cod_depositor_comments
;
The following automatic conversions were performed:

'_atom_sites_solution_primary' value 'Direct Methods' was changed to
'direct'.

Automatic conversion script
Id: cif_fix_values 4973 2017-02-22 13:04:09Z antanas 

 Adding full bibliography for 7700666--7700674.cif.
;
_cod_original_cell_volume 2707.38(9)
_cod_database_code 7700672
_chemical_oxdiff_formula 'C28 H29 B10 N1'
_shelx_space_group_comment
;
The symmetry employed for this shelxl refinement is uniquely defined
by the following loop, which should always be used as a source of
symmetry information in preference to the above space-group names.
They are only intended as comments.
;
_reflns_odcompleteness_completeness 96.76
_reflns_odcompleteness_iscentric 1
_reflns_odcompleteness_theta 74.33
_olex2_refinement_description
;
1. Twinned data refinement
 Scales: 0.628(5) 0.372(5)
2. Fixed Uiso
 At 1.2 times of:
  All B(H) groups, All C(H) groups
3.a Aromatic/amide H refined with riding coordinates:
 C4(H4A), C5(H5A), C7(H7A), C8(H8A), C12(H12), C13(H13), C15(H15), C16(H16),
 C18(H18), C19(H19), C20(H20), C21(H21), C22(H22), C24(H24), C25(H25), C26(H26),
  C27(H27), C28(H28)
3.b Boron cage BH refined with riding coordinates:
 B1(H1), B2(H2), B3(H3), B4(H4), B5(H5), B6(H6), B7(H7), B8(H8), B9(H9),
 B10(H10), C1(H1A)
;
_shelx_shelxl_version_number 2014/7
_olex2_submission_special_instructions 'No special instructions were received'

loop_
_space_group_symop_operation_xyz
'x, y, z'
'-x, y+1/2, -z+1/2'
'-x, -y, -z'
'x, -y-1/2, z-1/2'

loop_
_atom_site_label
_atom_site_type_symbol
_atom_site_fract_x
_atom_site_fract_y
_atom_site_fract_z
_atom_site_U_iso_or_equiv
_atom_site_adp_type
_atom_site_occupancy
_atom_site_site_symmetry_order
_atom_site_calc_flag
_atom_site_refinement_flags_posn
B1 B 0.2512(8) 0.1403(10) 0.5985(2) 0.0268(16) Uani 1 1 d .
H1 H 0.2406 0.2724 0.6100 0.032 Uiso 1 1 calc R
B2 B 0.3524(7) -0.0844(10) 0.5388(2) 0.0257(16) Uani 1 1 d .
H2 H 0.4068 -0.0960 0.5122 0.031 Uiso 1 1 calc R
B3 B 0.3468(8) -0.0132(10) 0.6285(2) 0.0286(17) Uani 1 1 d .
H3 H 0.3978 0.0191 0.6597 0.034 Uiso 1 1 calc R
B4 B 0.4092(8) -0.1509(10) 0.5913(3) 0.0280(17) Uani 1 1 d .
H4 H 0.5001 -0.2062 0.5986 0.034 Uiso 1 1 calc R
B5 B 0.1310(7) 0.0284(10) 0.5680(2) 0.0245(15) Uani 1 1 d .
H5 H 0.0415 0.0875 0.5600 0.029 Uiso 1 1 calc R
B6 B 0.1931(7) -0.1101(9) 0.5311(2) 0.0235(15) Uani 1 1 d .
H6 H 0.1438 -0.1400 0.4994 0.028 Uiso 1 1 calc R
B7 B 0.1874(8) -0.0398(10) 0.6210(3) 0.0271(17) Uani 1 1 d .
H7 H 0.1342 -0.0259 0.6478 0.033 Uiso 1 1 calc R
B8 B 0.2868(7) -0.2651(9) 0.5614(2) 0.0251(16) Uani 1 1 d .
H8 H 0.2975 -0.3968 0.5496 0.030 Uiso 1 1 calc R
B9 B 0.2831(7) -0.2203(10) 0.6165(2) 0.0262(16) Uani 1 1 d .
H9 H 0.2917 -0.3243 0.6405 0.031 Uiso 1 1 calc R
B10 B 0.1500(8) -0.1944(11) 0.5798(3) 0.0291(17) Uani 1 1 d .
H10 H 0.0721 -0.2807 0.5799 0.035 Uiso 1 1 calc R
C1 C 0.3782(6) 0.0597(9) 0.5803(2) 0.0259(14) Uani 1 1 d .
H1A H 0.4550 0.1483 0.5803 0.031 Uiso 1 1 calc R
C2 C 0.2566(6) 0.0867(8) 0.5450(2) 0.0199(13) Uani 1 1 d .
C3 C 0.2578(6) 0.2322(8) 0.5137(2) 0.0223(13) Uani 1 1 d .
C4 C 0.3655(6) 0.2826(9) 0.4991(2) 0.0268(15) Uani 1 1 d .
H4A H 0.4366 0.2244 0.5087 0.032 Uiso 1 1 calc R
C5 C 0.3677(6) 0.4178(9) 0.4706(2) 0.0268(15) Uani 1 1 d .
H5A H 0.4398 0.4487 0.4609 0.032 Uiso 1 1 calc R
C6 C 0.2618(6) 0.5082(8) 0.4563(2) 0.0229(13) Uani 1 1 d .
C7 C 0.1545(6) 0.4553(8) 0.4696(2) 0.0247(14) Uani 1 1 d .
H7A H 0.0833 0.5127 0.4596 0.030 Uiso 1 1 calc R
C8 C 0.1514(6) 0.3173(8) 0.4978(2) 0.0225(13) Uani 1 1 d .
H8A H 0.0783 0.2817 0.5060 0.027 Uiso 1 1 calc R
C9 C 0.2655(6) 0.6562(9) 0.4290(2) 0.0256(14) Uani 1 1 d .
C10 C 0.2656(6) 0.7846(9) 0.4077(2) 0.0238(14) Uani 1 1 d .
C11 C 0.2556(6) 0.9397(8) 0.3825(2) 0.0222(13) Uani 1 1 d .
C12 C 0.3164(6) 0.9605(8) 0.3473(2) 0.0235(13) Uani 1 1 d .
H12 H 0.3686 0.8746 0.3404 0.028 Uiso 1 1 calc R
C13 C 0.3008(6) 1.1075(8) 0.3219(2) 0.0222(13) Uani 1 1 d .
H13 H 0.3424 1.1190 0.2983 0.027 Uiso 1 1 calc R
C14 C 0.2234(6) 1.2370(8) 0.3317(2) 0.0221(13) Uani 1 1 d .
C15 C 0.1630(7) 1.2186(9) 0.3677(2) 0.0276(15) Uani 1 1 d .
H15 H 0.1123 1.3056 0.3749 0.033 Uiso 1 1 calc R
C16 C 0.1784(7) 1.0715(9) 0.3923(2) 0.0291(15) Uani 1 1 d .
H16 H 0.1368 1.0598 0.4159 0.035 Uiso 1 1 calc R
C17 C 0.3088(6) 1.4773(8) 0.2947(2) 0.0201(13) Uani 1 1 d .
C18 C 0.4160(6) 1.4840(9) 0.3221(2) 0.0252(14) Uani 1 1 d .
H18 H 0.4233 1.4243 0.3479 0.030 Uiso 1 1 calc R
C19 C 0.5129(6) 1.5798(8) 0.3112(2) 0.0276(15) Uani 1 1 d .
H19 H 0.5852 1.5818 0.3295 0.033 Uiso 1 1 calc R
C20 C 0.5016(6) 1.6722(9) 0.2731(2) 0.0267(15) Uani 1 1 d .
H20 H 0.5651 1.7397 0.2661 0.032 Uiso 1 1 calc R
C21 C 0.3954(7) 1.6626(9) 0.2457(2) 0.0279(15) Uani 1 1 d .
H21 H 0.3881 1.7225 0.2198 0.033 Uiso 1 1 calc R
C22 C 0.2991(6) 1.5654(9) 0.2558(2) 0.0251(14) Uani 1 1 d .
H22 H 0.2283 1.5590 0.2367 0.030 Uiso 1 1 calc R
C23 C 0.0927(6) 1.4709(9) 0.3023(2) 0.0233(14) Uani 1 1 d .
C24 C 0.0875(7) 1.6472(10) 0.3108(2) 0.0317(16) Uani 1 1 d .
H24 H 0.1582 1.7088 0.3188 0.038 Uiso 1 1 calc R
C25 C -0.0231(8) 1.7300(11) 0.3075(3) 0.0415(19) Uani 1 1 d .
H25 H -0.0261 1.8477 0.3127 0.050 Uiso 1 1 calc R
C26 C -0.1286(7) 1.6394(11) 0.2964(3) 0.044(2) Uani 1 1 d .
H26 H -0.2028 1.6947 0.2947 0.052 Uiso 1 1 calc R
C27 C -0.1225(8) 1.4696(12) 0.2879(3) 0.044(2) Uani 1 1 d .
H27 H -0.1937 1.4091 0.2801 0.053 Uiso 1 1 calc R
C28 C -0.0134(7) 1.3818(10) 0.2906(3) 0.0347(17) Uani 1 1 d .
H28 H -0.0119 1.2646 0.2845 0.042 Uiso 1 1 calc R
N1 N 0.2069(5) 1.3860(7) 0.30584(18) 0.0239(12) Uani 1 1 d .

loop_
_atom_site_aniso_label
_atom_site_aniso_U_11
_atom_site_aniso_U_22
_atom_site_aniso_U_33
_atom_site_aniso_U_23
_atom_site_aniso_U_13
_atom_site_aniso_U_12
B1 0.036(4) 0.018(4) 0.027(4) -0.004(3) 0.007(3) -0.002(3)
B2 0.029(4) 0.022(4) 0.028(4) 0.001(3) 0.009(3) 0.007(3)
B3 0.038(5) 0.025(4) 0.022(4) 0.000(3) 0.002(3) -0.005(3)
B4 0.029(4) 0.026(4) 0.029(4) 0.006(3) 0.001(3) 0.002(3)
B5 0.021(4) 0.023(4) 0.031(4) 0.004(3) 0.007(3) -0.001(3)
B6 0.029(4) 0.019(4) 0.021(3) -0.002(3) 0.001(3) -0.004(3)
B7 0.031(4) 0.023(4) 0.030(4) 0.002(3) 0.011(3) 0.004(3)
B8 0.030(4) 0.016(3) 0.029(4) 0.001(3) 0.002(3) -0.002(3)
B9 0.030(4) 0.026(4) 0.023(4) 0.002(3) 0.003(3) -0.004(3)
B10 0.029(4) 0.027(4) 0.032(4) 0.004(3) 0.003(3) -0.009(3)
C1 0.021(3) 0.026(4) 0.028(3) 0.003(3) -0.004(3) -0.001(3)
C2 0.018(3) 0.019(3) 0.022(3) -0.002(2) 0.001(2) 0.001(2)
C3 0.021(3) 0.023(3) 0.023(3) 0.000(2) 0.003(3) 0.002(3)
C4 0.019(3) 0.025(3) 0.038(4) 0.006(3) 0.009(3) 0.006(3)
C5 0.025(4) 0.023(3) 0.034(4) 0.004(3) 0.010(3) -0.001(3)
C6 0.030(4) 0.016(3) 0.023(3) 0.001(2) 0.005(3) -0.003(3)
C7 0.028(4) 0.017(3) 0.028(3) 0.001(2) -0.002(3) 0.006(3)
C8 0.017(3) 0.020(3) 0.031(3) 0.003(3) 0.003(3) -0.002(2)
C9 0.027(4) 0.025(4) 0.025(3) 0.002(3) 0.004(3) 0.001(3)
C10 0.023(3) 0.022(3) 0.027(3) -0.001(3) 0.003(3) -0.004(3)
C11 0.025(3) 0.015(3) 0.025(3) -0.001(2) -0.002(3) -0.001(3)
C12 0.023(3) 0.014(3) 0.033(3) -0.001(2) 0.003(3) -0.001(2)
C13 0.019(3) 0.021(3) 0.027(3) 0.000(2) 0.007(3) -0.004(3)
C14 0.021(3) 0.020(3) 0.025(3) 0.005(2) 0.003(3) -0.006(3)
C15 0.035(4) 0.022(3) 0.027(3) 0.001(3) 0.010(3) 0.004(3)
C16 0.033(4) 0.030(4) 0.026(3) 0.002(3) 0.010(3) -0.003(3)
C17 0.017(3) 0.016(3) 0.029(3) 0.001(2) 0.008(2) -0.001(2)
C18 0.022(3) 0.025(3) 0.028(3) 0.004(3) 0.002(3) 0.000(3)
C19 0.018(3) 0.021(3) 0.044(4) -0.001(3) 0.002(3) -0.003(3)
C20 0.022(3) 0.021(3) 0.040(4) -0.001(3) 0.016(3) -0.002(3)
C21 0.035(4) 0.021(3) 0.031(4) 0.007(3) 0.014(3) 0.000(3)
C22 0.024(4) 0.026(3) 0.026(3) 0.000(3) 0.006(3) 0.000(3)
C23 0.018(3) 0.029(3) 0.024(3) 0.003(3) 0.005(2) 0.002(3)
C24 0.026(4) 0.029(4) 0.041(4) -0.011(3) 0.007(3) -0.006(3)
C25 0.035(4) 0.032(4) 0.061(5) -0.009(4) 0.016(4) 0.008(3)
C26 0.022(4) 0.047(5) 0.063(5) 0.008(4) 0.011(4) 0.012(3)
C27 0.028(4) 0.047(5) 0.056(5) 0.002(4) 0.001(4) -0.006(4)
C28 0.030(4) 0.027(4) 0.045(4) 0.003(3) -0.001(3) -0.003(3)
N1 0.018(3) 0.023(3) 0.031(3) 0.005(2) 0.005(2) -0.003(2)

loop_
_atom_type_symbol
_atom_type_description
_atom_type_scat_dispersion_real
_atom_type_scat_dispersion_imag
_atom_type_scat_source
C C 0.0181 0.0091 'International Tables Vol C Tables 4.2.6.8 and 6.1.1.4'
H H 0.0000 0.0000 'International Tables Vol C Tables 4.2.6.8 and 6.1.1.4'
B B 0.0090 0.0039 'International Tables Vol C Tables 4.2.6.8 and 6.1.1.4'
N N 0.0311 0.0180 'International Tables Vol C Tables 4.2.6.8 and 6.1.1.4'

loop_
_geom_angle_atom_site_label_1
_geom_angle_atom_site_label_2
_geom_angle_atom_site_label_3
_geom_angle
B3 B1 H1 122.0
B5 B1 H1 121.9
B5 B1 B3 108.6(5)
B7 B1 H1 122.7
B7 B1 B3 60.2(5)
B7 B1 B5 60.6(4)
C1 B1 H1 125.4
C1 B1 B3 57.9(4)
C1 B1 B5 104.1(5)
C1 B1 B7 103.9(5)
C1 B1 C2 57.1(4)
C2 B1 H1 124.2
C2 B1 B3 104.9(5)
C2 B1 B5 58.7(4)
C2 B1 B7 105.4(5)
B4 B2 H2 121.3
B4 B2 B6 109.0(5)
B4 B2 B8 60.8(4)
B6 B2 H2 122.0
B8 B2 H2 122.5
B8 B2 B6 60.4(4)
C1 B2 H2 125.2
C1 B2 B4 58.4(4)
C1 B2 B6 104.1(5)
C1 B2 B8 104.4(5)
C1 B2 C2 57.3(4)
C2 B2 H2 124.0
C2 B2 B4 105.7(5)
C2 B2 B6 58.6(4)
C2 B2 B8 105.5(5)
B1 B3 H3 121.7
B1 B3 B4 108.1(5)
B4 B3 H3 121.2
B7 B3 B1 59.1(5)
B7 B3 H3 122.7
B7 B3 B4 108.2(6)
B7 B3 B9 60.0(5)
B9 B3 B1 107.2(6)
B9 B3 H3 122.8
B9 B3 B4 60.1(4)
C1 B3 B1 59.0(4)
C1 B3 H3 125.4
C1 B3 B4 58.2(4)
C1 B3 B7 103.9(6)
C1 B3 B9 103.7(5)
B2 B4 B3 108.2(6)
B2 B4 H4 121.3
B2 B4 B8 59.8(4)
B2 B4 B9 107.1(6)
B3 B4 H4 121.6
B3 B4 B8 107.6(6)
B8 B4 H4 122.7
B9 B4 B3 59.6(4)
B9 B4 H4 123.4
B9 B4 B8 59.4(4)
C1 B4 B2 59.3(4)
C1 B4 B3 58.1(4)
C1 B4 H4 125.2
C1 B4 B8 104.3(5)
C1 B4 B9 103.2(6)
B1 B5 H5 121.5
B1 B5 B6 108.3(5)
B1 B5 B7 59.3(4)
B1 B5 B10 107.6(5)
B6 B5 H5 121.4
B7 B5 H5 122.7
B7 B5 B6 107.9(5)
B10 B5 H5 122.4
B10 B5 B6 60.2(4)
B10 B5 B7 59.8(4)
C2 B5 B1 59.7(4)
C2 B5 H5 124.1
C2 B5 B6 58.6(4)
C2 B5 B7 105.1(5)
C2 B5 B10 105.2(5)
B2 B6 B5 108.2(5)
B2 B6 H6 121.5
B2 B6 B8 59.7(4)
B2 B6 B10 107.6(5)
B5 B6 H6 121.6
B5 B6 B10 59.6(4)
B8 B6 B5 108.1(5)
B8 B6 H6 122.1
B8 B6 B10 60.1(4)
B10 B6 H6 122.7
C2 B6 B2 59.4(4)
C2 B6 B5 58.8(4)
C2 B6 H6 124.1
C2 B6 B8 105.6(5)
C2 B6 B10 104.9(5)
B1 B7 B3 60.7(5)
B1 B7 B5 60.1(4)
B1 B7 H7 121.3
B1 B7 B9 108.4(5)
B1 B7 B10 108.3(5)
B3 B7 B5 108.5(5)
B3 B7 H7 121.3
B3 B7 B9 60.0(4)
B5 B7 H7 121.8
B9 B7 B5 107.7(5)
B9 B7 H7 121.9
B10 B7 B3 108.2(6)
B10 B7 B5 59.9(5)
B10 B7 H7 121.7
B10 B7 B9 59.8(5)
B2 B8 B4 59.4(4)
B2 B8 B6 59.9(4)
B2 B8 H8 122.1
B2 B8 B9 107.4(5)
B2 B8 B10 107.6(5)
B4 B8 H8 121.9
B6 B8 B4 107.6(5)
B6 B8 H8 121.9
B6 B8 B10 59.9(4)
B9 B8 B4 60.2(4)
B9 B8 B6 107.6(5)
B9 B8 H8 122.0
B9 B8 B10 59.6(4)
B10 B8 B4 107.8(5)
B10 B8 H8 121.9
B3 B9 B4 60.3(4)
B3 B9 B7 60.0(5)
B3 B9 H9 121.4
B4 B9 H9 121.4
B7 B9 B4 108.3(5)
B7 B9 H9 121.7
B8 B9 B3 108.9(5)
B8 B9 B4 60.4(4)
B8 B9 B7 108.7(5)
B8 B9 H9 121.0
B10 B9 B3 108.3(6)
B10 B9 B4 108.7(5)
B10 B9 B7 59.9(5)
B10 B9 B8 60.6(5)
B10 B9 H9 121.4
B5 B10 B6 60.2(4)
B5 B10 B8 108.4(5)
B5 B10 H10 121.3
B6 B10 B8 59.9(4)
B6 B10 H10 121.8
B7 B10 B5 60.3(4)
B7 B10 B6 108.2(5)
B7 B10 B8 108.2(6)
B7 B10 H10 121.4
B8 B10 H10 121.7
B9 B10 B5 108.3(6)
B9 B10 B6 107.6(6)
B9 B10 B7 60.2(5)
B9 B10 B8 59.7(4)
B9 B10 H10 121.8
B1 C1 H1A 116.9
B2 C1 B1 115.2(5)
B2 C1 H1A 117.6
B3 C1 B1 63.1(5)
B3 C1 B2 115.3(5)
B3 C1 B4 63.7(4)
B3 C1 H1A 117.4
B4 C1 B1 116.0(5)
B4 C1 B2 62.4(4)
B4 C1 H1A 117.6
C2 C1 B1 62.1(4)
C2 C1 B2 61.9(4)
C2 C1 B3 113.2(5)
C2 C1 B4 112.8(5)
C2 C1 H1A 119.7
B2 C2 B1 113.1(5)
B5 C2 B1 61.7(4)
B5 C2 B2 113.3(5)
B6 C2 B1 113.2(5)
B6 C2 B2 62.0(4)
B6 C2 B5 62.6(4)
C1 C2 B1 60.7(4)
C1 C2 B2 60.8(4)
C1 C2 B5 109.3(5)
C1 C2 B6 109.6(5)
C3 C2 B1 117.3(5)
C3 C2 B2 116.4(5)
C3 C2 B5 123.4(6)
C3 C2 B6 122.8(5)
C3 C2 C1 117.3(5)
C4 C3 C2 120.5(6)
C8 C3 C2 120.8(6)
C8 C3 C4 118.7(6)
C3 C4 H4A 119.6
C5 C4 C3 120.9(6)
C5 C4 H4A 119.6
C4 C5 H5A 119.9
C4 C5 C6 120.2(6)
C6 C5 H5A 119.9
C5 C6 C9 120.3(6)
C7 C6 C5 119.0(6)
C7 C6 C9 120.7(6)
C6 C7 H7A 119.5
C6 C7 C8 120.9(6)
C8 C7 H7A 119.5
C3 C8 H8A 119.9
C7 C8 C3 120.1(6)
C7 C8 H8A 119.9
C10 C9 C6 176.5(7)
C9 C10 C11 175.4(7)
C12 C11 C10 121.9(6)
C12 C11 C16 118.3(6)
C16 C11 C10 119.7(6)
C11 C12 H12 119.4
C11 C12 C13 121.2(6)
C13 C12 H12 119.4
C12 C13 H13 119.9
C14 C13 C12 120.1(6)
C14 C13 H13 119.9
C13 C14 C15 119.2(6)
C13 C14 N1 120.2(6)
C15 C14 N1 120.6(6)
C14 C15 H15 119.9
C16 C15 C14 120.2(6)
C16 C15 H15 119.9
C11 C16 H16 119.5
C15 C16 C11 121.1(6)
C15 C16 H16 119.5
C18 C17 C22 119.4(6)
C18 C17 N1 121.5(6)
C22 C17 N1 119.1(6)
C17 C18 H18 119.8
C17 C18 C19 120.4(6)
C19 C18 H18 119.8
C18 C19 H19 119.9
C20 C19 C18 120.1(7)
C20 C19 H19 119.9
C19 C20 H20 120.4
C21 C20 C19 119.1(6)
C21 C20 H20 120.4
C20 C21 H21 119.3
C20 C21 C22 121.3(6)
C22 C21 H21 119.3
C17 C22 H22 120.2
C21 C22 C17 119.6(7)
C21 C22 H22 120.2
C24 C23 N1 119.7(6)
C28 C23 C24 119.1(7)
C28 C23 N1 121.2(6)
C23 C24 H24 120.1
C25 C24 C23 119.9(7)
C25 C24 H24 120.1
C24 C25 H25 119.7
C26 C25 C24 120.6(7)
C26 C25 H25 119.7
C25 C26 H26 120.5
C27 C26 C25 119.0(7)
C27 C26 H26 120.5
C26 C27 H27 118.9
C26 C27 C28 122.3(8)
C28 C27 H27 118.9
C23 C28 C27 119.1(7)
C23 C28 H28 120.4
C27 C28 H28 120.4
C14 N1 C17 120.0(6)
C14 N1 C23 118.1(5)
C17 N1 C23 119.2(5)

loop_
_geom_bond_atom_site_label_1
_geom_bond_atom_site_label_2
_geom_bond_distance
B1 H1 1.1000
B1 B3 1.786(12)
B1 B5 1.774(11)
B1 B7 1.759(10)
B1 C1 1.716(10)
B1 C2 1.739(9)
B2 H2 1.1000
B2 B4 1.767(11)
B2 B6 1.778(11)
B2 B8 1.773(10)
B2 C1 1.715(10)
B2 C2 1.733(9)
B3 H3 1.1000
B3 B4 1.791(11)
B3 B7 1.779(12)
B3 B9 1.779(11)
B3 C1 1.697(10)
B4 H4 1.1000
B4 B8 1.792(11)
B4 B9 1.789(11)
B4 C1 1.698(10)
B5 H5 1.1000
B5 B6 1.786(10)
B5 B7 1.783(11)
B5 B10 1.776(11)
B5 C2 1.722(9)
B6 H6 1.1000
B6 B8 1.786(11)
B6 B10 1.787(10)
B6 C2 1.717(9)
B7 H7 1.1000
B7 B9 1.779(11)
B7 B10 1.775(11)
B8 H8 1.1000
B8 B9 1.775(10)
B8 B10 1.790(12)
B9 H9 1.1000
B9 B10 1.773(11)
B10 H10 1.1000
C1 H1A 1.1000
C1 C2 1.653(9)
C2 C3 1.500(9)
C3 C4 1.399(10)
C3 C8 1.396(10)
C4 H4A 0.9300
C4 C5 1.382(10)
C5 H5A 0.9300
C5 C6 1.400(10)
C6 C7 1.384(10)
C6 C9 1.439(9)
C7 H7A 0.9300
C7 C8 1.393(9)
C8 H8A 0.9300
C9 C10 1.201(10)
C10 C11 1.437(9)
C11 C12 1.381(10)
C11 C16 1.400(10)
C12 H12 0.9300
C12 C13 1.391(9)
C13 H13 0.9300
C13 C14 1.388(10)
C14 C15 1.396(9)
C14 N1 1.413(8)
C15 H15 0.9300
C15 C16 1.379(10)
C16 H16 0.9300
C17 C18 1.384(10)
C17 C22 1.395(9)
C17 N1 1.424(8)
C18 H18 0.9300
C18 C19 1.393(10)
C19 H19 0.9300
C19 C20 1.390(10)
C20 H20 0.9300
C20 C21 1.377(11)
C21 H21 0.9300
C21 C22 1.385(10)
C22 H22 0.9300
C23 C24 1.397(10)
C23 C28 1.382(11)
C23 N1 1.429(9)
C24 H24 0.9300
C24 C25 1.385(11)
C25 H25 0.9300
C25 C26 1.379(13)
C26 H26 0.9300
C26 C27 1.348(13)
C27 H27 0.9300
C27 C28 1.390(12)
C28 H28 0.9300

loop_
_geom_torsion_atom_site_label_1
_geom_torsion_atom_site_label_2
_geom_torsion_atom_site_label_3
_geom_torsion_atom_site_label_4
_geom_torsion
B1 B3 B4 B2 -0.3(8)
B1 B3 B4 B8 -63.4(7)
B1 B3 B4 B9 -99.9(6)
B1 B3 B4 C1 32.8(5)
B1 B3 B7 B5 37.7(5)
B1 B3 B7 B9 138.0(5)
B1 B3 B7 B10 101.2(6)
B1 B3 B9 B4 101.4(6)
B1 B3 B9 B7 -37.0(5)
B1 B3 B9 B8 64.2(7)
B1 B3 B9 B10 -0.1(7)
B1 B3 C1 B2 -106.8(6)
B1 B3 C1 B4 -143.1(6)
B1 B3 C1 C2 -38.1(5)
B1 B5 B6 B2 0.1(7)
B1 B5 B6 B8 63.2(7)
B1 B5 B6 B10 100.2(6)
B1 B5 B6 C2 -34.4(5)
B1 B5 B7 B3 -38.0(5)
B1 B5 B7 B9 -101.4(6)
B1 B5 B7 B10 -138.8(6)
B1 B5 B10 B6 -101.4(6)
B1 B5 B10 B7 36.5(5)
B1 B5 B10 B8 -64.5(7)
B1 B5 B10 B9 -1.2(7)
B1 B5 C2 B2 104.6(6)
B1 B5 C2 B6 141.6(5)
B1 B5 C2 C1 39.0(5)
B1 B5 C2 C3 -105.6(7)
B1 B7 B9 B3 38.0(5)
B1 B7 B9 B4 0.5(8)
B1 B7 B9 B8 -63.5(7)
B1 B7 B9 B10 -100.9(6)
B1 B7 B10 B5 -37.0(5)
B1 B7 B10 B6 0.8(8)
B1 B7 B10 B8 64.2(7)
B1 B7 B10 B9 101.1(6)
B1 C1 C2 B2 -145.9(5)
B1 C1 C2 B5 -39.4(5)
B1 C1 C2 B6 -106.2(5)
B1 C1 C2 C3 107.6(6)
B1 C2 C3 C4 101.8(7)
B1 C2 C3 C8 -79.8(8)
B2 B4 B8 B6 -37.1(5)
B2 B4 B8 B9 -137.7(6)
B2 B4 B8 B10 -100.3(6)
B2 B4 B9 B3 -101.4(6)
B2 B4 B9 B7 -64.1(7)
B2 B4 B9 B8 37.5(5)
B2 B4 B9 B10 -0.5(7)
B2 B4 C1 B1 106.2(6)
B2 B4 C1 B3 142.9(6)
B2 B4 C1 C2 37.3(5)
B2 B6 B8 B4 36.9(5)
B2 B6 B8 B9 100.4(6)
B2 B6 B8 B10 137.6(6)
B2 B6 B10 B5 101.2(6)
B2 B6 B10 B7 63.3(7)
B2 B6 B10 B8 -37.6(5)
B2 B6 B10 B9 -0.3(7)
B2 B6 C2 B1 -104.8(6)
B2 B6 C2 B5 -141.3(5)
B2 B6 C2 C1 -39.1(5)
B2 B6 C2 C3 104.9(7)
B2 B8 B9 B3 -0.3(8)
B2 B8 B9 B4 -37.4(5)
B2 B8 B9 B7 63.5(7)
B2 B8 B9 B10 100.6(6)
B2 B8 B10 B5 0.7(7)
B2 B8 B10 B6 37.7(5)
B2 B8 B10 B7 -63.2(7)
B2 B8 B10 B9 -100.3(6)
B2 C1 C2 B1 145.9(5)
B2 C1 C2 B5 106.5(6)
B2 C1 C2 B6 39.7(5)
B2 C1 C2 C3 -106.5(6)
B2 C2 C3 C4 -36.6(9)
B2 C2 C3 C8 141.8(6)
B3 B1 B5 B6 -62.5(7)
B3 B1 B5 B7 37.8(5)
B3 B1 B5 B10 1.1(7)
B3 B1 B5 C2 -96.5(6)
B3 B1 B7 B5 -138.0(6)
B3 B1 B7 B9 -37.7(5)
B3 B1 B7 B10 -101.1(6)
B3 B1 C1 B2 106.9(6)
B3 B1 C1 B4 36.8(6)
B3 B1 C1 C2 140.1(5)
B3 B1 C2 B2 -2.1(7)
B3 B1 C2 B5 102.9(6)
B3 B1 C2 B6 66.0(7)
B3 B1 C2 C1 -34.2(5)
B3 B1 C2 C3 -141.9(6)
B3 B4 B8 B2 101.2(6)
B3 B4 B8 B6 64.1(7)
B3 B4 B8 B9 -36.5(5)
B3 B4 B8 B10 0.8(7)
B3 B4 B9 B7 37.3(5)
B3 B4 B9 B8 138.9(6)
B3 B4 B9 B10 100.9(6)
B3 B4 C1 B1 -36.6(6)
B3 B4 C1 B2 -142.9(6)
B3 B4 C1 C2 -105.6(6)
B3 B7 B9 B4 -37.4(5)
B3 B7 B9 B8 -101.5(6)
B3 B7 B9 B10 -138.9(6)
B3 B7 B10 B5 -101.2(6)
B3 B7 B10 B6 -63.5(7)
B3 B7 B10 B8 0.0(7)
B3 B7 B10 B9 36.8(5)
B3 B9 B10 B5 0.8(7)
B3 B9 B10 B6 64.4(7)
B3 B9 B10 B7 -36.9(5)
B3 B9 B10 B8 101.8(6)
B3 C1 C2 B1 38.5(5)
B3 C1 C2 B2 -107.4(6)
B3 C1 C2 B5 -0.9(7)
B3 C1 C2 B6 -67.7(7)
B3 C1 C2 C3 146.1(6)
B4 B2 B6 B5 62.9(7)
B4 B2 B6 B8 -37.8(5)
B4 B2 B6 B10 0.0(7)
B4 B2 B6 C2 97.2(6)
B4 B2 B8 B6 138.4(6)
B4 B2 B8 B9 37.8(5)
B4 B2 B8 B10 100.6(6)
B4 B2 C1 B1 -107.5(6)
B4 B2 C1 B3 -36.8(6)
B4 B2 C1 C2 -140.7(6)
B4 B2 C2 B1 1.9(7)
B4 B2 C2 B5 -65.8(7)
B4 B2 C2 B6 -103.0(6)
B4 B2 C2 C1 34.0(5)
B4 B2 C2 C3 142.1(6)
B4 B3 B7 B1 -100.6(6)
B4 B3 B7 B5 -62.9(7)
B4 B3 B7 B9 37.3(5)
B4 B3 B7 B10 0.6(7)
B4 B3 B9 B7 -138.4(6)
B4 B3 B9 B8 -37.2(5)
B4 B3 B9 B10 -101.5(6)
B4 B3 C1 B1 143.1(6)
B4 B3 C1 B2 36.3(6)
B4 B3 C1 C2 105.0(6)
B4 B8 B9 B3 37.1(5)
B4 B8 B9 B7 100.9(6)
B4 B8 B9 B10 138.0(6)
B4 B8 B10 B5 63.4(7)
B4 B8 B10 B6 100.4(6)
B4 B8 B10 B7 -0.5(7)
B4 B8 B10 B9 -37.6(5)
B4 B9 B10 B5 -63.1(7)
B4 B9 B10 B6 0.5(8)
B4 B9 B10 B7 -100.8(6)
B4 B9 B10 B8 37.9(5)
B4 C1 C2 B1 108.4(6)
B4 C1 C2 B2 -37.5(5)
B4 C1 C2 B5 69.1(7)
B4 C1 C2 B6 2.2(7)
B4 C1 C2 C3 -144.0(6)
B5 B1 B3 B4 62.8(7)
B5 B1 B3 B7 -38.0(5)
B5 B1 B3 B9 -0.6(7)
B5 B1 B3 C1 95.3(6)
B5 B1 B7 B3 138.0(6)
B5 B1 B7 B9 100.3(6)
B5 B1 B7 B10 36.9(5)
B5 B1 C1 B2 3.7(7)
B5 B1 C1 B3 -103.3(6)
B5 B1 C1 B4 -66.4(7)
B5 B1 C1 C2 36.8(5)
B5 B1 C2 B2 -105.0(6)
B5 B1 C2 B6 -36.9(5)
B5 B1 C2 C1 -137.1(5)
B5 B1 C2 C3 115.2(6)
B5 B6 B8 B2 -100.9(6)
B5 B6 B8 B4 -64.0(7)
B5 B6 B8 B9 -0.5(7)
B5 B6 B8 B10 36.7(5)
B5 B6 B10 B7 -37.8(5)
B5 B6 B10 B8 -138.8(6)
B5 B6 B10 B9 -101.4(6)
B5 B6 C2 B1 36.5(5)
B5 B6 C2 B2 141.3(5)
B5 B6 C2 C1 102.2(5)
B5 B6 C2 C3 -113.8(7)
B5 B7 B9 B3 101.5(6)
B5 B7 B9 B4 64.1(7)
B5 B7 B9 B8 0.0(7)
B5 B7 B9 B10 -37.3(5)
B5 B7 B10 B6 37.8(5)
B5 B7 B10 B8 101.2(6)
B5 B7 B10 B9 138.1(6)
B5 C2 C3 C4 174.4(6)
B5 C2 C3 C8 -7.2(9)
B6 B2 B4 B3 -62.5(7)
B6 B2 B4 B8 37.7(5)
B6 B2 B4 B9 0.3(7)
B6 B2 B4 C1 -95.2(6)
B6 B2 B8 B4 -138.4(6)
B6 B2 B8 B9 -100.6(6)
B6 B2 B8 B10 -37.7(5)
B6 B2 C1 B1 -3.6(7)
B6 B2 C1 B3 67.1(7)
B6 B2 C1 B4 103.9(6)
B6 B2 C1 C2 -36.8(5)
B6 B2 C2 B1 105.0(6)
B6 B2 C2 B5 37.2(5)
B6 B2 C2 C1 137.1(5)
B6 B2 C2 C3 -114.9(6)
B6 B5 B7 B1 101.1(6)
B6 B5 B7 B3 63.1(7)
B6 B5 B7 B9 -0.4(7)
B6 B5 B7 B10 -37.7(5)
B6 B5 B10 B7 137.9(6)
B6 B5 B10 B8 36.9(5)
B6 B5 B10 B9 100.2(6)
B6 B5 C2 B1 -141.6(5)
B6 B5 C2 B2 -36.9(5)
B6 B5 C2 C1 -102.6(5)
B6 B5 C2 C3 112.9(7)
B6 B8 B9 B3 -63.5(7)
B6 B8 B9 B4 -100.6(6)
B6 B8 B9 B7 0.3(7)
B6 B8 B9 B10 37.4(5)
B6 B8 B10 B5 -37.1(5)
B6 B8 B10 B7 -100.9(6)
B6 B8 B10 B9 -138.0(6)
B6 C2 C3 C4 -109.0(8)
B6 C2 C3 C8 69.5(8)
B7 B1 B3 B4 100.8(6)
B7 B1 B3 B9 37.4(5)
B7 B1 B3 C1 133.3(6)
B7 B1 B5 B6 -100.3(6)
B7 B1 B5 B10 -36.7(5)
B7 B1 B5 C2 -134.3(5)
B7 B1 C1 B2 66.3(7)
B7 B1 C1 B3 -40.6(5)
B7 B1 C1 B4 -3.8(8)
B7 B1 C1 C2 99.5(6)
B7 B1 C2 B2 -64.7(7)
B7 B1 C2 B5 40.3(5)
B7 B1 C2 B6 3.4(7)
B7 B1 C2 C1 -96.9(6)
B7 B1 C2 C3 155.5(6)
B7 B3 B4 B2 62.3(7)
B7 B3 B4 B8 -0.9(7)
B7 B3 B4 B9 -37.3(5)
B7 B3 B4 C1 95.4(6)
B7 B3 B9 B4 138.4(6)
B7 B3 B9 B8 101.2(6)
B7 B3 B9 B10 36.8(5)
B7 B3 C1 B1 40.0(5)
B7 B3 C1 B2 -66.7(7)
B7 B3 C1 B4 -103.0(6)
B7 B3 C1 C2 1.9(7)
B7 B5 B6 B2 -62.6(7)
B7 B5 B6 B8 0.6(7)
B7 B5 B6 B10 37.5(5)
B7 B5 B6 C2 -97.1(6)
B7 B5 B10 B6 -137.9(6)
B7 B5 B10 B8 -100.9(6)
B7 B5 B10 B9 -37.6(5)
B7 B5 C2 B1 -39.6(5)
B7 B5 C2 B2 65.0(7)
B7 B5 C2 B6 102.0(6)
B7 B5 C2 C1 -0.6(7)
B7 B5 C2 C3 -145.1(6)
B7 B9 B10 B5 37.7(5)
B7 B9 B10 B6 101.3(6)
B7 B9 B10 B8 138.7(5)
B8 B2 B4 B3 -100.2(6)
B8 B2 B4 B9 -37.3(5)
B8 B2 B4 C1 -132.8(6)
B8 B2 B6 B5 100.8(6)
B8 B2 B6 B10 37.8(5)
B8 B2 B6 C2 135.0(5)
B8 B2 C1 B1 -66.1(7)
B8 B2 C1 B3 4.6(8)
B8 B2 C1 B4 41.4(5)
B8 B2 C1 C2 -99.3(6)
B8 B2 C2 B1 65.3(7)
B8 B2 C2 B5 -2.5(7)
B8 B2 C2 B6 -39.6(5)
B8 B2 C2 C1 97.4(6)
B8 B2 C2 C3 -154.5(6)
B8 B4 B9 B3 -138.9(6)
B8 B4 B9 B7 -101.6(6)
B8 B4 B9 B10 -38.0(5)
B8 B4 C1 B1 65.4(7)
B8 B4 C1 B2 -40.8(5)
B8 B4 C1 B3 102.0(6)
B8 B4 C1 C2 -3.6(7)
B8 B6 B10 B5 138.8(6)
B8 B6 B10 B7 100.9(6)
B8 B6 B10 B9 37.3(5)
B8 B6 C2 B1 -65.5(7)
B8 B6 C2 B2 39.3(5)
B8 B6 C2 B5 -102.0(6)
B8 B6 C2 C1 0.2(7)
B8 B6 C2 C3 144.2(6)
B8 B9 B10 B5 -101.0(6)
B8 B9 B10 B6 -37.4(5)
B8 B9 B10 B7 -138.7(5)
B9 B3 B4 B2 99.6(6)
B9 B3 B4 B8 36.4(5)
B9 B3 B4 C1 132.7(6)
B9 B3 B7 B1 -138.0(5)
B9 B3 B7 B5 -100.2(6)
B9 B3 B7 B10 -36.8(5)
B9 B3 C1 B1 102.0(6)
B9 B3 C1 B2 -4.7(8)
B9 B3 C1 B4 -41.0(5)
B9 B3 C1 C2 63.9(7)
B9 B4 B8 B2 137.7(6)
B9 B4 B8 B6 100.6(6)
B9 B4 B8 B10 37.3(5)
B9 B4 C1 B1 4.0(7)
B9 B4 C1 B2 -102.2(6)
B9 B4 C1 B3 40.6(5)
B9 B4 C1 C2 -64.9(7)
B9 B7 B10 B5 -138.1(6)
B9 B7 B10 B6 -100.3(6)
B9 B7 B10 B8 -36.9(5)
B9 B8 B10 B5 101.0(6)
B9 B8 B10 B6 138.0(6)
B9 B8 B10 B7 37.1(5)
B10 B5 B6 B2 -100.1(6)
B10 B5 B6 B8 -37.0(5)
B10 B5 B6 C2 -134.6(6)
B10 B5 B7 B1 138.8(6)
B10 B5 B7 B3 100.8(6)
B10 B5 B7 B9 37.3(5)
B10 B5 C2 B1 -101.8(6)
B10 B5 C2 B2 2.8(7)
B10 B5 C2 B6 39.8(5)
B10 B5 C2 C1 -62.8(6)
B10 B5 C2 C3 152.7(6)
B10 B6 B8 B2 -137.6(6)
B10 B6 B8 B4 -100.7(6)
B10 B6 B8 B9 -37.3(5)
B10 B6 C2 B1 -2.9(7)
B10 B6 C2 B2 101.9(6)
B10 B6 C2 B5 -39.4(5)
B10 B6 C2 C1 62.7(6)
B10 B6 C2 C3 -153.2(6)
B10 B7 B9 B3 138.9(6)
B10 B7 B9 B4 101.4(6)
B10 B7 B9 B8 37.4(5)
B10 B8 B9 B3 -100.9(6)
B10 B8 B9 B4 -138.0(6)
B10 B8 B9 B7 -37.1(5)
C1 B1 B3 B4 -32.5(5)
C1 B1 B3 B7 -133.3(6)
C1 B1 B3 B9 -95.9(6)
C1 B1 B5 B6 -2.1(7)
C1 B1 B5 B7 98.2(6)
C1 B1 B5 B10 61.5(6)
C1 B1 B5 C2 -36.1(5)
C1 B1 B7 B3 39.4(5)
C1 B1 B7 B5 -98.6(5)
C1 B1 B7 B9 1.8(7)
C1 B1 B7 B10 -61.6(7)
C1 B1 C2 B2 32.1(5)
C1 B1 C2 B5 137.1(5)
C1 B1 C2 B6 100.3(6)
C1 B1 C2 C3 -107.7(6)
C1 B2 B4 B3 32.7(5)
C1 B2 B4 B8 132.8(6)
C1 B2 B4 B9 95.5(6)
C1 B2 B6 B5 2.0(7)
C1 B2 B6 B8 -98.8(5)
C1 B2 B6 B10 -61.0(6)
C1 B2 B6 C2 36.2(5)
C1 B2 B8 B4 -40.1(5)
C1 B2 B8 B6 98.2(5)
C1 B2 B8 B9 -2.4(7)
C1 B2 B8 B10 60.5(7)
C1 B2 C2 B1 -32.1(5)
C1 B2 C2 B5 -99.9(6)
C1 B2 C2 B6 -137.1(5)
C1 B2 C2 C3 108.0(6)
C1 B3 B4 B2 -33.1(5)
C1 B3 B4 B8 -96.2(6)
C1 B3 B4 B9 -132.7(6)
C1 B3 B7 B1 -40.0(5)
C1 B3 B7 B5 -2.2(7)
C1 B3 B7 B9 98.0(6)
C1 B3 B7 B10 61.2(7)
C1 B3 B9 B4 40.0(5)
C1 B3 B9 B7 -98.3(6)
C1 B3 B9 B8 2.9(8)
C1 B3 B9 B10 -61.5(7)
C1 B4 B8 B2 40.6(5)
C1 B4 B8 B6 3.5(7)
C1 B4 B8 B9 -97.1(6)
C1 B4 B8 B10 -59.7(7)
C1 B4 B9 B3 -39.9(5)
C1 B4 B9 B7 -2.6(7)
C1 B4 B9 B8 99.0(6)
C1 B4 B9 B10 61.0(7)
C1 C2 C3 C4 32.5(9)
C1 C2 C3 C8 -149.1(6)
C2 B1 B3 B4 1.4(7)
C2 B1 B3 B7 -99.4(6)
C2 B1 B3 B9 -62.0(7)
C2 B1 B3 C1 33.9(5)
C2 B1 B5 B6 34.0(5)
C2 B1 B5 B7 134.3(5)
C2 B1 B5 B10 97.6(6)
C2 B1 B7 B3 98.6(6)
C2 B1 B7 B5 -39.3(5)
C2 B1 B7 B9 61.0(7)
C2 B1 B7 B10 -2.4(7)
C2 B1 C1 B2 -33.1(5)
C2 B1 C1 B3 -140.1(5)
C2 B1 C1 B4 -103.2(6)
C2 B2 B4 B3 -0.9(7)
C2 B2 B4 B8 99.2(6)
C2 B2 B4 B9 61.9(7)
C2 B2 B4 C1 -33.6(5)
C2 B2 B6 B5 -34.3(5)
C2 B2 B6 B8 -135.0(5)
C2 B2 B6 B10 -97.2(6)
C2 B2 B8 B4 -99.6(6)
C2 B2 B8 B6 38.7(5)
C2 B2 B8 B9 -61.9(7)
C2 B2 B8 B10 1.0(7)
C2 B2 C1 B1 33.2(5)
C2 B2 C1 B3 103.9(6)
C2 B2 C1 B4 140.7(6)
C2 B5 B6 B2 34.5(5)
C2 B5 B6 B8 97.6(6)
C2 B5 B6 B10 134.6(6)
C2 B5 B7 B1 39.8(5)
C2 B5 B7 B3 1.8(7)
C2 B5 B7 B9 -61.7(7)
C2 B5 B7 B10 -99.0(6)
C2 B5 B10 B6 -39.0(5)
C2 B5 B10 B7 98.9(6)
C2 B5 B10 B8 -2.1(7)
C2 B5 B10 B9 61.2(7)
C2 B6 B8 B2 -39.2(5)
C2 B6 B8 B4 -2.3(7)
C2 B6 B8 B9 61.2(6)
C2 B6 B8 B10 98.4(5)
C2 B6 B10 B5 39.1(5)
C2 B6 B10 B7 1.2(7)
C2 B6 B10 B8 -99.7(6)
C2 B6 B10 B9 -62.4(7)
C2 C3 C4 C5 -179.3(6)
C2 C3 C8 C7 178.2(6)
C3 C4 C5 C6 0.9(11)
C4 C3 C8 C7 -3.3(10)
C4 C5 C6 C7 -2.9(10)
C4 C5 C6 C9 175.8(7)
C5 C6 C7 C8 1.8(10)
C6 C7 C8 C3 1.3(10)
C8 C3 C4 C5 2.2(10)
C9 C6 C7 C8 -176.9(6)
C10 C11 C12 C13 176.5(6)
C10 C11 C16 C15 -177.2(7)
C11 C12 C13 C14 0.2(10)
C12 C11 C16 C15 0.0(11)
C12 C13 C14 C15 0.8(10)
C12 C13 C14 N1 -179.6(6)
C13 C14 C15 C16 -1.4(11)
C13 C14 N1 C17 -49.3(9)
C13 C14 N1 C23 149.5(6)
C14 C15 C16 C11 1.0(11)
C15 C14 N1 C17 130.3(7)
C15 C14 N1 C23 -30.9(9)
C16 C11 C12 C13 -0.6(10)
C17 C18 C19 C20 1.3(10)
C18 C17 C22 C21 -2.0(10)
C18 C17 N1 C14 -31.8(9)
C18 C17 N1 C23 129.1(7)
C18 C19 C20 C21 -2.4(10)
C19 C20 C21 C22 1.2(10)
C20 C21 C22 C17 0.9(10)
C22 C17 C18 C19 0.8(10)
C22 C17 N1 C14 149.8(6)
C22 C17 N1 C23 -49.2(8)
C23 C24 C25 C26 1.0(13)
C24 C23 C28 C27 -0.6(11)
C24 C23 N1 C14 127.2(7)
C24 C23 N1 C17 -34.2(9)
C24 C25 C26 C27 -1.4(14)
C25 C26 C27 C28 0.9(14)
C26 C27 C28 C23 0.2(13)
C28 C23 C24 C25 0.0(11)
C28 C23 N1 C14 -52.9(9)
C28 C23 N1 C17 145.8(7)
N1 C14 C15 C16 179.0(7)
N1 C17 C18 C19 -177.5(6)
N1 C17 C22 C21 176.4(6)
N1 C23 C24 C25 180.0(7)
N1 C23 C28 C27 179.4(7)

loop_
_twin_individual_id
_twin_individual_mass_fraction_refined
1 0.628(5)
2 0.372(5)
